data_8104415
loop_
_publ_author_name
'Deiseroth, H.J.'

_publ_section_title
;
 Ungewoehnliche lineare, oligomere Anionen (Ga(n)Se(2n+2))(n+4)(-)
 (n=2,4,6) in festen Selenogallaten des Caesiums
;
_journal_name_full 'Zeitschrift fuer Kristallographie (149,1979-)'
_journal_page_first 283
_journal_page_last 295
_journal_volume 166
_journal_year 1984
_chemical_formula_sum 'Cs8 Ga4 Se10'
_space_group_IT_number 2
_symmetry_space_group_name_Hall '-P 1'
_symmetry_space_group_name_H-M 'P -1'
_cell_angle_alpha 103.84
_cell_angle_beta 93.43
_cell_angle_gamma 80.88
_cell_formula_units_Z 1
_cell_length_a 7.87
_cell_length_b 9.42
_cell_length_c 11.282
_cell_volume 801.637
_citation_journal_id_ASTM ZEKRDZ
_cod_data_source_file Deiseroth_ZEKRDZ_1984_1909.cif
_cod_data_source_block Cs8Ga4Se10
_cod_original_cell_volume 801.6371
_cod_database_code 8104415

loop_
_symmetry_equiv_pos_as_xyz
x,y,z
-x,-y,-z

loop_
_atom_site_label
_atom_site_type_symbol
_atom_site_fract_x
_atom_site_fract_y
_atom_site_fract_z
_atom_site_occupancy
_atom_site_U_iso_or_equiv
Se4 Se-2 0.0943 -0.3393 0.6012 1 0.0
Cs1 Cs+1 0.7918 -0.0768 0.8681 1 0.0
Se5 Se-2 0.5546 0.5882 0.7635 1 0.0
Ga2 Ga+3 0.0952 -0.0875 0.5977 1 0.0
Cs4 Cs+1 0.5821 0.6745 0.0884 1 0.0
Se3 Se-2 0.1974 -0.0447 0.4123 1 0.0
Ga1 Ga+3 0.7257 0.2806 0.2108 1 0.0
Se2 Se-2 0.2661 -0.0138 0.7809 1 0.0
Se1 Se-2 0.856 0.308 0.0346 1 0.0
Cs3 Cs+1 0.0469 -0.3896 0.2509 1 0.0
Cs2 Cs+1 0.4189 0.2894 0.5017 1 0.0
